data_2233226
loop_
_publ_author_name
'Liu, Bao-Lin'
'Dong, De-Ming'
'Hua, Xiu-Yi'
'Zhu, Jian-Wei'

_publ_section_title
;
 {<i>N</i>'-[(2-Oxidonaphthalen-1-yl)methylidene]benzohydrazidato}(1,10-phenanthroline)copper(II)
 methanol monosolvate
;
_journal_coeditor_code KP2374
_journal_issue 1
_journal_name_full 'Acta Crystallographica Section E'
_journal_page_first m86
_journal_paper_doi 10.1107/S1600536811054316
_journal_volume 68
_journal_year 2012
_chemical_formula_iupac '[Cu (C18 H12 N2 O2) (C12 H8 N2)], C H4 O'
_chemical_formula_moiety 'C30 H20 Cu N4 O2, C H4 O'
_chemical_formula_sum 'C31 H24 Cu N4 O3'
_chemical_formula_weight 564.08
_chemical_name_systematic
;
{<i>N</i>'-[(2-Oxidonaphthalen-1-yl)methylidene]benzohydrazidato}(1,10-
phenanthroline)copper(II) methanol monosolvate
;
_space_group_IT_number 14
_symmetry_cell_setting monoclinic
_symmetry_space_group_name_Hall '-P 2ybc'
_symmetry_space_group_name_H-M 'P 1 21/c 1'
_atom_sites_solution_hydrogens geom
_atom_sites_solution_primary direct
_atom_sites_solution_secondary difmap
_audit_creation_method SHELXL-97
_cell_angle_alpha 90.00
_cell_angle_beta 105.035(2)
_cell_angle_gamma 90.00
_cell_formula_units_Z 4
_cell_length_a 20.388(2)
_cell_length_b 9.9707(10)
_cell_length_c 12.5268(12)
_cell_measurement_reflns_used 3881
_cell_measurement_temperature 185(2)
_cell_measurement_theta_max 25.06
_cell_measurement_theta_min 2.29
_cell_volume 2459.3(4)
_computing_cell_refinement 'SAINT (Bruker, 2007)'
_computing_data_collection 'APEX2 (Bruker, 2007)'
_computing_data_reduction 'SAINT (Bruker, 2007)'
_computing_molecular_graphics 'DIAMOND  (Brandenburg, 1999)'
_computing_publication_material 'SHELXL97 (Sheldrick, 2008) and publCIF (Westrip, 2010)'
_computing_structure_refinement 'SHELXL97 (Sheldrick, 2008)'
_computing_structure_solution 'SHELXS97 (Sheldrick, 2008)'
_diffrn_ambient_temperature 185(2)
_diffrn_measured_fraction_theta_full 0.998
_diffrn_measured_fraction_theta_max 0.998
_diffrn_measurement_device_type 'Bruker APEXII CCD area-detector'
_diffrn_measurement_method 'phi and omega scans'
_diffrn_radiation_monochromator graphite
_diffrn_radiation_source 'fine-focus sealed tube'
_diffrn_radiation_type MoK\a
_diffrn_radiation_wavelength 0.71073
_diffrn_reflns_av_R_equivalents 0.0590
_diffrn_reflns_av_sigmaI/netI 0.0710
_diffrn_reflns_limit_h_max 24
_diffrn_reflns_limit_h_min -21
_diffrn_reflns_limit_k_max 10
_diffrn_reflns_limit_k_min -11
_diffrn_reflns_limit_l_max 12
_diffrn_reflns_limit_l_min -14
_diffrn_reflns_number 12077
_diffrn_reflns_theta_full 25.07
_diffrn_reflns_theta_max 25.07
_diffrn_reflns_theta_min 2.07
_exptl_absorpt_coefficient_mu 0.932
_exptl_absorpt_correction_T_max 0.8577
_exptl_absorpt_correction_T_min 0.8356
_exptl_absorpt_correction_type multi-scan
_exptl_absorpt_process_details '(SADABS; Bruker, 2007)'
_exptl_crystal_colour brown
_exptl_crystal_density_diffrn 1.523
_exptl_crystal_density_method 'not measured'
_exptl_crystal_description block
_exptl_crystal_F_000 1164
_exptl_crystal_size_max 0.20
_exptl_crystal_size_mid 0.18
_exptl_crystal_size_min 0.17
_refine_diff_density_max 0.337
_refine_diff_density_min -0.321
_refine_ls_extinction_method none
_refine_ls_goodness_of_fit_ref 1.023
_refine_ls_hydrogen_treatment constr
_refine_ls_matrix_type full
_refine_ls_number_parameters 354
_refine_ls_number_reflns 4352
_refine_ls_number_restraints 0
_refine_ls_restrained_S_all 1.023
_refine_ls_R_factor_all 0.0794
_refine_ls_R_factor_gt 0.0415
_refine_ls_shift/su_max 0.000
_refine_ls_shift/su_mean 0.000
_refine_ls_structure_factor_coef Fsqd
_refine_ls_weighting_details 'calc w=1/[\s^2^(Fo^2^)+(0.0369P)^2^+0.1098P] where P=(Fo^2^+2Fc^2^)/3'
_refine_ls_weighting_scheme calc
_refine_ls_wR_factor_gt 0.0814
_refine_ls_wR_factor_ref 0.0927
_reflns_number_gt 2950
_reflns_number_total 4352
_reflns_threshold_expression I>2sigma(I)
_cod_data_source_file kp2374.cif
_cod_data_source_block I
_cod_original_cell_volume 2459.4(4)
_cod_original_sg_symbol_H-M 'P 21/c'
_cod_database_code 2233226
_cod_database_fobs_code 2233226

loop_
_symmetry_equiv_pos_as_xyz
'x, y, z'
'-x, y+1/2, -z+1/2'
'-x, -y, -z'
'x, -y-1/2, z-1/2'

loop_
_atom_site_type_symbol
_atom_site_label
_atom_site_fract_x
_atom_site_fract_y
_atom_site_fract_z
_atom_site_U_iso_or_equiv
_atom_site_adp_type
_atom_site_calc_flag
_atom_site_refinement_flags
_atom_site_occupancy
_atom_site_symmetry_multiplicity
Cu Cu1 0.25702(2) 0.62657(4) 0.14434(3) 0.02321(13) Uani d . 1 1
N N2 0.22403(12) 0.6138(3) 0.2738(2) 0.0210(6) Uani d . 1 1
N N4 0.30304(13) 0.6479(3) 0.0204(2) 0.0243(7) Uani d . 1 1
O O1 0.32626(11) 0.5026(2) 0.23282(18) 0.0248(5) Uani d . 1 1
O O2 0.20269(11) 0.7819(2) 0.09414(18) 0.0272(5) Uani d . 1 1
N N1 0.25609(13) 0.5187(3) 0.3516(2) 0.0225(6) Uani d . 1 1
C C22 0.21141(17) 0.3799(3) -0.1607(3) 0.0281(8) Uani d . 1 1
C C10 0.08817(15) 0.8615(3) 0.2718(3) 0.0201(7) Uani d . 1 1
C C30 0.28412(16) 0.5641(3) -0.0679(3) 0.0219(8) Uani d . 1 1
C C18 0.15699(16) 0.8359(3) 0.1370(3) 0.0230(8) Uani d . 1 1
C C17 0.12057(16) 0.9477(3) 0.0781(3) 0.0283(8) Uani d . 1 1
H H17 0.1332 0.9819 0.0155 0.034 Uiso calc R 1 1
C C19 0.15462(17) 0.3786(4) 0.0142(3) 0.0334(9) Uani d . 1 1
H H19 0.1345 0.3769 0.0747 0.040 Uiso calc R 1 1
C C29 0.23126(16) 0.4680(3) -0.0704(3) 0.0223(8) Uani d . 1 1
N N3 0.20374(13) 0.4662(3) 0.0168(2) 0.0237(7) Uani d . 1 1
C C28 0.35071(17) 0.7391(3) 0.0217(3) 0.0298(8) Uani d . 1 1
H H28 0.3632 0.7984 0.0830 0.036 Uiso calc R 1 1
C C7 0.30846(16) 0.4681(3) 0.3224(3) 0.0218(8) Uani d . 1 1
C C6 0.34865(15) 0.3646(3) 0.3957(3) 0.0224(7) Uani d . 1 1
C C5 0.40428(16) 0.3049(3) 0.3705(3) 0.0283(8) Uani d . 1 1
H H5 0.4179 0.3337 0.3073 0.034 Uiso calc R 1 1
C C8 0.17973(15) 0.6886(3) 0.3031(3) 0.0211(7) Uani d . 1 1
H H8 0.1713 0.6720 0.3730 0.025 Uiso calc R 1 1
C C15 0.04909(16) 0.9624(3) 0.2047(3) 0.0253(8) Uani d . 1 1
C C27 0.38318(17) 0.7519(4) -0.0626(3) 0.0327(9) Uani d . 1 1
H H27 0.4168 0.8190 -0.0590 0.039 Uiso calc R 1 1
C C25 0.31509(16) 0.5700(3) -0.1560(3) 0.0252(8) Uani d . 1 1
C C9 0.14253(16) 0.7951(3) 0.2367(3) 0.0213(7) Uani d . 1 1
C C24 0.29397(18) 0.4778(4) -0.2454(3) 0.0337(9) Uani d . 1 1
H H24 0.3152 0.4805 -0.3046 0.040 Uiso calc R 1 1
C C16 0.06880(17) 1.0053(3) 0.1098(3) 0.0294(8) Uani d . 1 1
H H16 0.0448 1.0770 0.0670 0.035 Uiso calc R 1 1
C C4 0.44030(18) 0.2036(3) 0.4365(3) 0.0346(9) Uani d . 1 1
H H4 0.4786 0.1642 0.4187 0.042 Uiso calc R 1 1
C C23 0.24477(18) 0.3873(4) -0.2479(3) 0.0343(9) Uani d . 1 1
H H23 0.2319 0.3271 -0.3086 0.041 Uiso calc R 1 1
C C12 0.01612(16) 0.8884(3) 0.3977(3) 0.0322(9) Uani d . 1 1
H H12 0.0051 0.8635 0.4642 0.039 Uiso calc R 1 1
C C20 0.13060(19) 0.2883(3) -0.0727(3) 0.0377(10) Uani d . 1 1
H H20 0.0950 0.2275 -0.0711 0.045 Uiso calc R 1 1
C C21 0.15930(17) 0.2894(3) -0.1600(3) 0.0352(9) Uani d . 1 1
H H21 0.1438 0.2289 -0.2198 0.042 Uiso calc R 1 1
C C13 -0.02362(18) 0.9835(3) 0.3284(3) 0.0353(9) Uani d . 1 1
H H13 -0.0619 1.0222 0.3466 0.042 Uiso calc R 1 1
C C11 0.07096(16) 0.8301(3) 0.3714(3) 0.0251(8) Uani d . 1 1
H H11 0.0979 0.7675 0.4211 0.030 Uiso calc R 1 1
C C2 0.36495(18) 0.2189(3) 0.5537(3) 0.0336(9) Uani d . 1 1
H H2 0.3510 0.1889 0.6164 0.040 Uiso calc R 1 1
C C1 0.32968(17) 0.3206(3) 0.4892(3) 0.0274(8) Uani d . 1 1
H H1 0.2922 0.3612 0.5084 0.033 Uiso calc R 1 1
C C14 -0.00667(17) 1.0199(3) 0.2342(3) 0.0331(9) Uani d . 1 1
H H14 -0.0332 1.0856 0.1873 0.040 Uiso calc R 1 1
C C26 0.36606(17) 0.6671(3) -0.1501(3) 0.0300(9) Uani d . 1 1
H H26 0.3885 0.6732 -0.2076 0.036 Uiso calc R 1 1
C C3 0.42037(19) 0.1600(3) 0.5282(3) 0.0381(10) Uani d . 1 1
H H3 0.4446 0.0903 0.5733 0.046 Uiso calc R 1 1
O O3 0.45503(12) 0.6073(3) 0.2347(2) 0.0496(7) Uani d . 1 1
H H3A 0.4200 0.5690 0.2430 0.074 Uiso calc R 1 1
C C31 0.51281(18) 0.5443(4) 0.3014(4) 0.0487(11) Uani d . 1 1
H H31A 0.5537 0.5877 0.2906 0.073 Uiso calc R 1 1
H H31B 0.5128 0.4494 0.2810 0.073 Uiso calc R 1 1
H H31C 0.5122 0.5518 0.3792 0.073 Uiso calc R 1 1

loop_
_atom_site_aniso_label
_atom_site_aniso_U_11
_atom_site_aniso_U_22
_atom_site_aniso_U_33
_atom_site_aniso_U_12
_atom_site_aniso_U_13
_atom_site_aniso_U_23
Cu1 0.0281(2) 0.0251(2) 0.0184(2) 0.0030(2) 0.00950(17) 0.0013(2)
N2 0.0245(14) 0.0205(15) 0.0193(15) 0.0015(13) 0.0081(12) 0.0036(13)
N4 0.0260(15) 0.0254(16) 0.0228(17) 0.0045(13) 0.0087(13) 0.0020(13)
O1 0.0274(12) 0.0288(13) 0.0199(14) 0.0057(10) 0.0090(11) 0.0031(10)
O2 0.0360(13) 0.0264(13) 0.0220(14) 0.0046(11) 0.0124(11) 0.0042(10)
N1 0.0271(16) 0.0227(15) 0.0187(16) 0.0027(12) 0.0079(13) 0.0015(13)
C22 0.0337(19) 0.0243(19) 0.024(2) 0.0075(18) 0.0038(16) 0.0030(17)
C10 0.0194(16) 0.0169(17) 0.0224(19) -0.0027(14) 0.0026(14) -0.0041(15)
C30 0.0228(18) 0.0262(19) 0.0174(19) 0.0095(15) 0.0065(16) 0.0066(15)
C18 0.0289(19) 0.0201(19) 0.0185(19) -0.0016(14) 0.0032(16) -0.0031(14)
C17 0.036(2) 0.026(2) 0.022(2) -0.0012(16) 0.0056(18) 0.0032(16)
C19 0.034(2) 0.031(2) 0.036(2) 0.0011(19) 0.0110(18) 0.0088(19)
C29 0.0224(18) 0.0227(19) 0.022(2) 0.0086(15) 0.0055(16) 0.0038(15)
N3 0.0268(16) 0.0256(16) 0.0210(17) 0.0045(13) 0.0104(14) 0.0041(12)
C28 0.032(2) 0.033(2) 0.026(2) 0.0006(17) 0.0095(17) 0.0021(17)
C7 0.0259(19) 0.0244(19) 0.0153(19) -0.0037(15) 0.0059(16) -0.0025(14)
C6 0.0232(17) 0.0203(17) 0.0228(19) -0.0037(16) 0.0041(15) -0.0006(16)
C5 0.0295(19) 0.0247(19) 0.031(2) 0.0005(16) 0.0073(17) -0.0022(16)
C8 0.0247(18) 0.0218(18) 0.0187(19) -0.0035(15) 0.0089(16) -0.0026(15)
C15 0.0241(19) 0.0218(19) 0.030(2) 0.0010(15) 0.0062(17) -0.0016(16)
C27 0.029(2) 0.040(2) 0.032(2) 0.0010(17) 0.0136(18) 0.0117(18)
C25 0.0258(19) 0.0297(19) 0.021(2) 0.0111(16) 0.0067(17) 0.0051(16)
C9 0.0244(18) 0.0197(18) 0.0193(19) -0.0012(15) 0.0050(15) -0.0006(15)
C24 0.042(2) 0.041(2) 0.022(2) 0.0164(19) 0.0154(19) 0.0033(17)
C16 0.0294(19) 0.0234(19) 0.032(2) 0.0071(16) 0.0024(18) 0.0030(16)
C4 0.032(2) 0.030(2) 0.037(2) 0.0038(17) 0.0012(19) -0.0067(18)
C23 0.047(2) 0.034(2) 0.021(2) 0.008(2) 0.0072(18) -0.0025(18)
C12 0.032(2) 0.033(2) 0.036(2) -0.0023(18) 0.0159(18) -0.0052(18)
C20 0.040(2) 0.026(2) 0.045(3) -0.0039(18) 0.007(2) 0.0040(19)
C21 0.039(2) 0.028(2) 0.033(2) 0.0024(18) 0.0009(19) -0.0030(17)
C13 0.029(2) 0.032(2) 0.048(3) 0.0073(18) 0.016(2) -0.0036(19)
C11 0.0256(18) 0.0216(19) 0.029(2) 0.0011(15) 0.0090(17) 0.0004(15)
C2 0.037(2) 0.033(2) 0.026(2) -0.0103(18) -0.0001(18) 0.0073(17)
C1 0.0255(19) 0.032(2) 0.023(2) -0.0059(16) 0.0034(17) -0.0017(16)
C14 0.028(2) 0.027(2) 0.041(3) 0.0077(16) 0.0046(19) 0.0043(17)
C26 0.029(2) 0.040(2) 0.025(2) 0.0100(17) 0.0146(18) 0.0105(17)
C3 0.041(2) 0.027(2) 0.037(2) 0.0005(17) -0.008(2) 0.0085(17)
O3 0.0353(15) 0.0576(19) 0.057(2) -0.0004(15) 0.0143(15) 0.0074(15)
C31 0.035(2) 0.056(3) 0.056(3) -0.007(2) 0.014(2) -0.009(2)

loop_
_atom_type_symbol
_atom_type_description
_atom_type_scat_dispersion_real
_atom_type_scat_dispersion_imag
_atom_type_scat_source
C C 0.0033 0.0016 'International Tables Vol C Tables 4.2.6.8 and 6.1.1.4'
H H 0.0000 0.0000 'International Tables Vol C Tables 4.2.6.8 and 6.1.1.4'
N N 0.0061 0.0033 'International Tables Vol C Tables 4.2.6.8 and 6.1.1.4'
O O 0.0106 0.0060 'International Tables Vol C Tables 4.2.6.8 and 6.1.1.4'
Cu Cu 0.3201 1.2651 'International Tables Vol C Tables 4.2.6.8 and 6.1.1.4'

loop_
_geom_angle_atom_site_label_1
_geom_angle_atom_site_label_2
_geom_angle_atom_site_label_3
_geom_angle
O2 Cu1 N2 91.80(10)
O2 Cu1 O1 162.81(9)
N2 Cu1 O1 80.85(10)
O2 Cu1 N4 90.39(10)
N2 Cu1 N4 172.79(11)
O1 Cu1 N4 95.16(9)
O2 Cu1 N3 101.75(9)
N2 Cu1 N3 109.43(10)
O1 Cu1 N3 95.36(9)
N4 Cu1 N3 76.80(10)
C8 N2 N1 115.4(3)
C8 N2 Cu1 128.7(2)
N1 N2 Cu1 115.65(18)
C28 N4 C30 118.9(3)
C28 N4 Cu1 123.1(2)
C30 N4 Cu1 118.0(2)
C7 O1 Cu1 109.05(19)
C18 O2 Cu1 127.8(2)
C7 N1 N2 109.5(2)
C21 C22 C29 117.3(3)
C21 C22 C23 123.5(3)
C29 C22 C23 119.2(3)
C11 C10 C15 116.7(3)
C11 C10 C9 123.3(3)
C15 C10 C9 120.0(3)
N4 C30 C25 121.4(3)
N4 C30 C29 118.7(3)
C25 C30 C29 119.9(3)
O2 C18 C9 125.3(3)
O2 C18 C17 116.0(3)
C9 C18 C17 118.6(3)
C16 C17 C18 121.4(3)
C16 C17 H17 119.3
C18 C17 H17 119.3
N3 C19 C20 123.6(3)
N3 C19 H19 118.2
C20 C19 H19 118.2
N3 C29 C22 123.3(3)
N3 C29 C30 117.2(3)
C22 C29 C30 119.5(3)
C19 N3 C29 117.3(3)
C19 N3 Cu1 133.5(2)
C29 N3 Cu1 109.2(2)
N4 C28 C27 123.0(3)
N4 C28 H28 118.5
C27 C28 H28 118.5
O1 C7 N1 124.2(3)
O1 C7 C6 118.8(3)
N1 C7 C6 117.0(3)
C5 C6 C1 118.5(3)
C5 C6 C7 120.8(3)
C1 C6 C7 120.7(3)
C6 C5 C4 121.0(3)
C6 C5 H5 119.5
C4 C5 H5 119.5
N2 C8 C9 124.3(3)
N2 C8 H8 117.9
C9 C8 H8 117.9
C14 C15 C10 120.2(3)
C14 C15 C16 121.5(3)
C10 C15 C16 118.3(3)
C26 C27 C28 118.9(3)
C26 C27 H27 120.6
C28 C27 H27 120.6
C30 C25 C26 117.6(3)
C30 C25 C24 118.9(3)
C26 C25 C24 123.5(3)
C18 C9 C8 121.6(3)
C18 C9 C10 119.0(3)
C8 C9 C10 119.4(3)
C23 C24 C25 121.5(3)
C23 C24 H24 119.3
C25 C24 H24 119.3
C17 C16 C15 122.2(3)
C17 C16 H16 118.9
C15 C16 H16 118.9
C3 C4 C5 119.9(3)
C3 C4 H4 120.1
C5 C4 H4 120.1
C24 C23 C22 121.1(3)
C24 C23 H23 119.4
C22 C23 H23 119.4
C11 C12 C13 121.0(3)
C11 C12 H12 119.5
C13 C12 H12 119.5
C21 C20 C19 118.8(3)
C21 C20 H20 120.6
C19 C20 H20 120.6
C20 C21 C22 119.7(3)
C20 C21 H21 120.2
C22 C21 H21 120.2
C14 C13 C12 118.9(3)
C14 C13 H13 120.5
C12 C13 H13 120.5
C12 C11 C10 121.4(3)
C12 C11 H11 119.3
C10 C11 H11 119.3
C1 C2 C3 120.7(3)
C1 C2 H2 119.7
C3 C2 H2 119.7
C2 C1 C6 120.5(3)
C2 C1 H1 119.8
C6 C1 H1 119.8
C13 C14 C15 121.6(3)
C13 C14 H14 119.2
C15 C14 H14 119.2
C27 C26 C25 120.2(3)
C27 C26 H26 119.9
C25 C26 H26 119.9
C2 C3 C4 119.5(3)
C2 C3 H3 120.2
C4 C3 H3 120.2
C31 O3 H3A 109.5
O3 C31 H31A 109.5
O3 C31 H31B 109.5
H31A C31 H31B 109.5
O3 C31 H31C 109.5
H31A C31 H31C 109.5
H31B C31 H31C 109.5

loop_
_geom_bond_atom_site_label_1
_geom_bond_atom_site_label_2
_geom_bond_distance
_geom_bond_publ_flag
Cu1 O2 1.913(2) y
Cu1 N2 1.914(2) y
Cu1 O1 1.984(2) y
Cu1 N4 2.023(3) y
Cu1 N3 2.321(3) y
N2 C8 1.296(4) ?
N2 N1 1.396(3) ?
N4 C28 1.328(4) ?
N4 C30 1.360(4) ?
O1 C7 1.312(4) ?
O2 C18 1.306(3) ?
N1 C7 1.315(4) ?
C22 C21 1.395(4) ?
C22 C29 1.406(4) ?
C22 C23 1.431(4) ?
C10 C11 1.416(4) ?
C10 C15 1.416(4) ?
C10 C9 1.454(4) ?
C30 C25 1.407(4) ?
C30 C29 1.436(4) ?
C18 C9 1.416(4) ?
C18 C17 1.433(4) ?
C17 C16 1.349(4) ?
C17 H17 0.9500 ?
C19 N3 1.323(4) ?
C19 C20 1.400(5) ?
C19 H19 0.9500 ?
C29 N3 1.352(4) ?
C28 C27 1.390(4) ?
C28 H28 0.9500 ?
C7 C6 1.480(4) ?
C6 C5 1.387(4) ?
C6 C1 1.396(4) ?
C5 C4 1.388(5) ?
C5 H5 0.9500 ?
C8 C9 1.437(4) ?
C8 H8 0.9500 ?
C15 C14 1.405(4) ?
C15 C16 1.417(5) ?
C27 C26 1.357(5) ?
C27 H27 0.9500 ?
C25 C26 1.408(4) ?
C25 C24 1.427(5) ?
C24 C23 1.344(4) ?
C24 H24 0.9500 ?
C16 H16 0.9500 ?
C4 C3 1.384(5) ?
C4 H4 0.9500 ?
C23 H23 0.9500 ?
C12 C11 1.374(4) ?
C12 C13 1.395(5) ?
C12 H12 0.9500 ?
C20 C21 1.367(5) ?
C20 H20 0.9500 ?
C21 H21 0.9500 ?
C13 C14 1.362(5) ?
C13 H13 0.9500 ?
C11 H11 0.9500 ?
C2 C1 1.378(4) ?
C2 C3 1.382(5) ?
C2 H2 0.9500 ?
C1 H1 0.9500 ?
C14 H14 0.9500 ?
C26 H26 0.9500 ?
C3 H3 0.9500 ?
O3 C31 1.403(4) ?
O3 H3A 0.8400 ?
C31 H31A 0.9800 ?
C31 H31B 0.9800 ?
C31 H31C 0.9800 ?

loop_
_geom_hbond_atom_site_label_D
_geom_hbond_atom_site_label_H
_geom_hbond_atom_site_label_A
_geom_hbond_distance_DH
_geom_hbond_distance_HA
_geom_hbond_distance_DA
_geom_hbond_angle_DHA
O3 H3A O1 0.84 1.99 2.820(3) 167.1
